data_1511756
loop_
_publ_author_name
'Kuz'micheva, G.M.'
'Mukhin, B.V.'
'Kuz'min, O.V.'
'Zharikov, E.V.'
'Kutovoi, S.A.'
'Ageev, A.Yu.'
'Goryunov, A.V.'

_publ_section_title
;
 X-ray diffraction study of the crystals La Sc3 (B O3)4 activated with
 chromium and neodymium ions
;
_journal_name_full 'Zhurnal Neorganicheskoi Khimii'
_journal_page_first 1605
_journal_page_last 1611
_journal_volume 41
_journal_year 1996
_chemical_formula_sum 'B4 La O12 Sc3'
_chemical_name_systematic 'La Sc3 (B O3)4'
_space_group_IT_number 15
_symmetry_space_group_name_Hall '-C 2yc'
_symmetry_space_group_name_H-M 'C 1 2/c 1'
_cell_angle_alpha 90
_cell_angle_beta 105.42
_cell_angle_gamma 90
_cell_formula_units_Z 4
_cell_length_a 7.727
_cell_length_b 9.84
_cell_length_c 12.046
_cell_volume 882.932
_citation_journal_id_ASTM ZNOKAQ
_cod_data_source_file boron4-x_92.cif
_cod_data_source_block B4La1O12Sc3
_cod_original_cell_volume 882.9317
_cod_original_formula_sum 'B4 La1 O12 Sc3'
_cod_database_code 1511756

loop_
_symmetry_equiv_pos_as_xyz
x,y,z
-x,y,-z+1/2
-x,-y,-z
x,-y,z-1/2
x+1/2,y+1/2,z
-x+1/2,y+1/2,-z+1/2
-x+1/2,-y+1/2,-z
x+1/2,-y+1/2,z-1/2

loop_
_atom_site_label
_atom_site_type_symbol
_atom_site_fract_x
_atom_site_fract_y
_atom_site_fract_z
_atom_site_occupancy
_atom_site_U_iso_or_equiv
O6 O-2 0.4003 0.4079 0.0657 1 0.0
Sc1 Sc+3 0 0.57469 0.25 1 0.0
La1 La+3 0 0.03546 0.25 1 0.0
O2 O-2 0.2456 0.1149 0.4934 1 0.0
O4 O-2 0.3908 0.0936 0.0686 1 0.0
O5 O-2 0.3384 0.2291 0.2943 1 0.0
Sc2 Sc+3 0.04832 0.25084 0.52543 1 0.0
O1 O-2 0.2029 0.5567 0.7411 1 0.0
B1 B+3 0.2014 0.3057 0.2258 1 0.0
O3 O-2 0.0685 0.2388 0.1477 1 0.0
B2 B+3 0.2467 0.0247 0.0004 1 0.0
